data_1010670
loop_
_publ_author_name
'Corey, R B'
'Pestrecov, K'

_publ_section_title
;
The space group of silver nitrate diammoniate Ag N O~3~ (N H~3~)~2~
;
_journal_coden_ASTM ZEKGAX
_journal_name_full
;
Zeitschrift fuer Kristallographie, Kristallgeometrie, Kristallphysik,
Kristallchemie (-144,1977)
;
_journal_page_first 528
_journal_page_last 528
_journal_volume 89
_journal_year 1934
_chemical_formula_structural 'Ag N O3 (N H3)2'
_chemical_formula_sum 'Ag H6 N3 O3'
_chemical_name_systematic 'Diamminesilver nitrate'
_space_group_IT_number 34
_symmetry_cell_setting orthorhombic
_symmetry_Int_Tables_number 34
_symmetry_space_group_name_Hall 'P 2 -2n'
_symmetry_space_group_name_H-M 'P n n 2'
_cell_angle_alpha 90
_cell_angle_beta 90
_cell_angle_gamma 90
_cell_formula_units_Z 4
_cell_length_a 8.
_cell_length_b 10.58
_cell_length_c 6.29
_cell_volume 532.4
_exptl_crystal_density_meas 2.53
_cod_original_formula_sum 'H6 Ag N3 O3'
_cod_database_code 1010670

loop_
_symmetry_equiv_pos_as_xyz
x,y,z
-x,-y,z
1/2-x,1/2+y,1/2+z
1/2+x,1/2-y,1/2+z

loop_
_atom_site_label
_atom_site_fract_x
_atom_site_fract_y
_atom_site_fract_z
? ? ? ?
